data_4080801
loop_
_publ_author_name
'Yuan, Jian'
'Schrock, Richard R.'
'Gerber, Laura C. H.'
'M\"uller, Peter'
'Smith, Stacey'

_publ_section_title
;
 Synthesis and ROMP Chemistry of Decafluoroterphenoxide Molybdenum Imido
 Alkylidene and Ethylene Complexes
;
_journal_issue 10
_journal_name_full Organometallics
_journal_page_first 2983
_journal_paper_doi 10.1021/om400199u
_journal_volume 32
_journal_year 2013
_chemical_formula_sum 'C67 H34 F25 Mo N O6'
_chemical_formula_weight 1519.89
_chemical_name_systematic
; 
 ? 
;
_space_group_IT_number 2
_symmetry_cell_setting triclinic
_symmetry_space_group_name_Hall '-P 1'
_symmetry_space_group_name_H-M 'P -1'
_atom_sites_solution_hydrogens geom
_atom_sites_solution_primary direct
_atom_sites_solution_secondary difmap
_audit_creation_method SHELXL-97
_cell_angle_alpha 91.318(2)
_cell_angle_beta 105.053(2)
_cell_angle_gamma 101.085(2)
_cell_formula_units_Z 2
_cell_length_a 11.6122(15)
_cell_length_b 12.2993(16)
_cell_length_c 22.146(3)
_cell_measurement_reflns_used 9859
_cell_measurement_temperature 100(2)
_cell_measurement_theta_max 30.50
_cell_measurement_theta_min 2.28
_cell_volume 2988.5(7)
_computing_cell_refinement 'SAINT 7.46A (Bruker-AXS, 2011)'
_computing_data_collection 'APEX2 v2011.4.0 (Bruker-AXS, 2011)'
_computing_data_reduction 'SAINT 7.46A (Bruker-AXS, 2011)'
_computing_molecular_graphics 'Bruker SHELXTL'
_computing_publication_material 'Bruker SHELXTL'
_computing_structure_refinement 'SHELXL-97 (Sheldrick, 2008)'
_computing_structure_solution 'SHELXS-97 (Sheldrick, 2008)'
_diffrn_ambient_temperature 100(2)
_diffrn_detector_area_resol_mean 8.3
_diffrn_measured_fraction_theta_full 0.998
_diffrn_measured_fraction_theta_max 0.998
_diffrn_measurement_device_type 'Bruker Smart APEX CCD'
_diffrn_measurement_method '\f and \w scans'
_diffrn_radiation_monochromator graphite
_diffrn_radiation_source 'fine-focus sealed tube'
_diffrn_radiation_type MoK\a
_diffrn_radiation_wavelength 0.71073
_diffrn_reflns_av_R_equivalents 0.0423
_diffrn_reflns_av_sigmaI/netI 0.0221
_diffrn_reflns_limit_h_max 16
_diffrn_reflns_limit_h_min -16
_diffrn_reflns_limit_k_max 17
_diffrn_reflns_limit_k_min -17
_diffrn_reflns_limit_l_max 31
_diffrn_reflns_limit_l_min -31
_diffrn_reflns_number 137101
_diffrn_reflns_theta_full 30.51
_diffrn_reflns_theta_max 30.51
_diffrn_reflns_theta_min 1.69
_exptl_absorpt_coefficient_mu 0.354
_exptl_absorpt_correction_T_max 0.9293
_exptl_absorpt_correction_T_min 0.8878
_exptl_absorpt_correction_type multi-scan
_exptl_absorpt_process_details 'SADABS (Sheldrick, 2009)'
_exptl_crystal_colour red
_exptl_crystal_density_diffrn 1.689
_exptl_crystal_density_method 'not measured'
_exptl_crystal_description block
_exptl_crystal_F_000 1516
_exptl_crystal_size_max 0.34
_exptl_crystal_size_mid 0.26
_exptl_crystal_size_min 0.21
_refine_diff_density_max 0.461
_refine_diff_density_min -0.494
_refine_diff_density_rms 0.054
_refine_ls_extinction_method none
_refine_ls_goodness_of_fit_ref 1.053
_refine_ls_hydrogen_treatment mixed
_refine_ls_matrix_type full
_refine_ls_number_parameters 970
_refine_ls_number_reflns 18222
_refine_ls_number_restraints 542
_refine_ls_restrained_S_all 1.044
_refine_ls_R_factor_all 0.0277
_refine_ls_R_factor_gt 0.0247
_refine_ls_shift/su_max 0.001
_refine_ls_shift/su_mean 0.000
_refine_ls_structure_factor_coef Fsqd
_refine_ls_weighting_details 'calc w=1/[\s^2^(Fo^2^)+(0.0286P)^2^+1.3854P] where P=(Fo^2^+2Fc^2^)/3'
_refine_ls_weighting_scheme calc
_refine_ls_wR_factor_gt 0.0646
_refine_ls_wR_factor_ref 0.0668
_reflns_number_gt 16827
_reflns_number_total 18222
_reflns_threshold_expression >2sigma(I)
_cod_data_source_file om400199u_si_002.cif
_cod_data_source_block 12173
_cod_depositor_comments
;
The following automatic conversions were performed:

'_symmetry_cell_setting' value 'Triclinic' changed to 'triclinic'
according to /home/saulius/struct/CIF-dictionaries/cif_core.dic
dictionary named 'cif_core.dic' version 2.3.1 from 2005-06-27.

Automatic conversion script
Id: cif_fix_values 1891 2012-01-12 08:04:46Z andrius 
;
_cod_original_cell_volume 2988.6(7)
_cod_original_sg_symbol_H-M P-1
_cod_database_code 4080801

loop_
_symmetry_equiv_pos_as_xyz
'x, y, z'
'-x, -y, -z'

loop_
_atom_site_label
_atom_site_type_symbol
_atom_site_fract_x
_atom_site_fract_y
_atom_site_fract_z
_atom_site_U_iso_or_equiv
_atom_site_adp_type
_atom_site_occupancy
_atom_site_symmetry_multiplicity
_atom_site_calc_flag
_atom_site_refinement_flags
_atom_site_disorder_assembly
_atom_site_disorder_group
C1 C 0.72372(10) 0.63087(9) 0.67139(5) 0.01763(19) Uani 1 1 d D . .
H1A H 0.6514(12) 0.6398(12) 0.6423(7) 0.021 Uiso 1 1 d D . .
H1B H 0.7201(14) 0.5640(11) 0.6925(7) 0.021 Uiso 1 1 d D . .
C2 C 0.83697(10) 0.68562(9) 0.66318(5) 0.0189(2) Uani 1 1 d D . .
H2A H 0.8397(14) 0.7316(12) 0.6289(6) 0.023 Uiso 1 1 d D . .
H2B H 0.9086(12) 0.6536(13) 0.6790(7) 0.023 Uiso 1 1 d D . .
Mo1 Mo 0.792217(7) 0.780016(7) 0.736258(4) 0.01051(2) Uani 1 1 d . . .
O1 O 0.78570(6) 0.93129(6) 0.78901(3) 0.01375(13) Uani 1 1 d . . .
O2 O 0.77322(8) 1.09820(7) 0.82442(4) 0.02059(16) Uani 1 1 d . . .
O3 O 0.69040(7) 0.85988(6) 0.65645(3) 0.01485(13) Uani 1 1 d . . .
O4 O 0.54487(8) 0.90861(7) 0.58166(4) 0.02118(16) Uani 1 1 d . . .
C3 C 0.61084(9) 1.01156(8) 0.74330(5) 0.01464(18) Uani 1 1 d . . .
C4 C 0.55929(9) 0.97201(8) 0.68305(5) 0.01411(17) Uani 1 1 d . . .
C5 C 0.44069(9) 1.01561(9) 0.66114(5) 0.01774(19) Uani 1 1 d . . .
H5 H 0.3793 0.9767 0.6226 0.021 Uiso 1 1 calc R . .
C6 C 0.47873(11) 1.14295(10) 0.66219(6) 0.0217(2) Uani 1 1 d . . .
H6 H 0.4679 1.1860 0.6268 0.026 Uiso 1 1 calc R . .
C7 C 0.52945(11) 1.18142(10) 0.72158(6) 0.0225(2) Uani 1 1 d . . .
H7 H 0.5618 1.2570 0.7366 0.027 Uiso 1 1 calc R . .
C8 C 0.52620(10) 1.08079(9) 0.76159(5) 0.01845(19) Uani 1 1 d . . .
H8 H 0.5367 1.0963 0.8074 0.022 Uiso 1 1 calc R . .
C9 C 0.40274(10) 1.00821(10) 0.72335(6) 0.0203(2) Uani 1 1 d . . .
H9A H 0.3883 0.9316 0.7366 0.024 Uiso 1 1 calc R . .
H9B H 0.3322 1.0428 0.7228 0.024 Uiso 1 1 calc R . .
C10 C 0.73059(9) 1.00708(8) 0.78609(5) 0.01374(17) Uani 1 1 d . . .
C11 C 0.89266(11) 1.10604(10) 0.86877(6) 0.0238(2) Uani 1 1 d . . .
H11A H 0.8868 1.0506 0.8995 0.036 Uiso 1 1 calc R . .
H11B H 0.9202 1.1806 0.8905 0.036 Uiso 1 1 calc R . .
H11C H 0.9511 1.0922 0.8461 0.036 Uiso 1 1 calc R . .
C12 C 0.60553(9) 0.90830(8) 0.64119(5) 0.01388(17) Uani 1 1 d . . .
C13 C 0.57895(12) 0.84233(12) 0.53624(6) 0.0273(2) Uani 1 1 d . . .
H13A H 0.6680 0.8556 0.5455 0.041 Uiso 1 1 calc R . .
H13B H 0.5451 0.8635 0.4939 0.041 Uiso 1 1 calc R . .
H13C H 0.5467 0.7634 0.5388 0.041 Uiso 1 1 calc R . .
N1 N 0.86951(8) 0.71550(7) 0.79796(4) 0.01396(15) Uani 1 1 d . . .
C21 C 0.93935(9) 0.67281(9) 0.84779(5) 0.01578(18) Uani 1 1 d . . .
C22 C 1.01608(10) 0.74238(9) 0.89913(5) 0.01818(19) Uani 1 1 d . . .
C23 C 1.08598(11) 0.70031(11) 0.95018(6) 0.0226(2) Uani 1 1 d . . .
C24 C 1.08069(12) 0.58706(12) 0.95023(6) 0.0274(3) Uani 1 1 d . . .
C25 C 1.00542(13) 0.51612(11) 0.90020(6) 0.0282(3) Uani 1 1 d . . .
C26 C 0.93494(12) 0.55845(10) 0.84963(6) 0.0221(2) Uani 1 1 d . . .
F1 F 1.02121(7) 0.85170(6) 0.89892(3) 0.02502(15) Uani 1 1 d . . .
F2 F 1.15829(7) 0.76784(7) 0.99902(4) 0.03286(18) Uani 1 1 d . . .
F3 F 1.14879(9) 0.54621(8) 0.99903(4) 0.0412(2) Uani 1 1 d . . .
F4 F 0.99989(11) 0.40653(7) 0.90171(5) 0.0453(2) Uani 1 1 d . . .
F5 F 0.86035(9) 0.48985(6) 0.80193(4) 0.03339(18) Uani 1 1 d . . .
O5 O 0.93585(7) 0.90048(6) 0.72667(3) 0.01375(13) Uani 1 1 d . . .
C31 C 0.99666(9) 0.91257(8) 0.68343(5) 0.01306(17) Uani 1 1 d . . .
C32 C 1.08675(9) 0.85120(8) 0.68053(5) 0.01454(18) Uani 1 1 d . . .
C33 C 1.13690(9) 0.85737(9) 0.62948(5) 0.01782(19) Uani 1 1 d . . .
H33 H 1.1940 0.8127 0.6269 0.021 Uiso 1 1 calc R . .
C34 C 1.10502(10) 0.92747(10) 0.58249(5) 0.0198(2) Uani 1 1 d . . .
H34 H 1.1360 0.9276 0.5468 0.024 Uiso 1 1 calc R . .
C35 C 1.02709(10) 0.99751(9) 0.58847(5) 0.01776(19) Uani 1 1 d . . .
H35 H 1.0089 1.0492 0.5579 0.021 Uiso 1 1 calc R . .
C36 C 0.97537(9) 0.99262(8) 0.63892(5) 0.01423(17) Uani 1 1 d . . .
C37 C 1.13609(9) 0.78685(9) 0.73359(5) 0.01590(18) Uani 1 1 d . . .
C38 C 1.14578(10) 0.67641(10) 0.72633(6) 0.0201(2) Uani 1 1 d . . .
C39 C 1.19790(11) 0.61922(10) 0.77594(7) 0.0258(2) Uani 1 1 d . . .
C40 C 1.24765(11) 0.67355(12) 0.83480(6) 0.0270(3) Uani 1 1 d . . .
C41 C 1.24338(10) 0.78414(11) 0.84376(6) 0.0234(2) Uani 1 1 d . . .
C42 C 1.18684(10) 0.83854(9) 0.79406(5) 0.0186(2) Uani 1 1 d . . .
C43 C 0.90895(9) 1.07938(9) 0.64994(5) 0.01532(18) Uani 1 1 d . . .
C44 C 0.81354(10) 1.10784(9) 0.60491(5) 0.01708(19) Uani 1 1 d . . .
C45 C 0.75863(10) 1.19462(10) 0.61514(6) 0.0212(2) Uani 1 1 d . . .
C46 C 0.80031(11) 1.25879(10) 0.67146(6) 0.0240(2) Uani 1 1 d . . .
C47 C 0.89591(12) 1.23408(10) 0.71720(6) 0.0231(2) Uani 1 1 d . . .
C48 C 0.94816(10) 1.14621(9) 0.70622(5) 0.01845(19) Uani 1 1 d . . .
F6 F 1.10300(7) 0.62059(6) 0.66931(4) 0.02599(15) Uani 1 1 d . . .
F7 F 1.19926(9) 0.51131(7) 0.76690(5) 0.0385(2) Uani 1 1 d . . .
F8 F 1.29964(8) 0.62008(8) 0.88314(4) 0.0397(2) Uani 1 1 d . . .
F9 F 1.29444(7) 0.83819(8) 0.90055(4) 0.03249(18) Uani 1 1 d . . .
F10 F 1.18726(7) 0.94610(6) 0.80487(3) 0.02317(14) Uani 1 1 d . . .
F11 F 0.77042(6) 1.04979(6) 0.54852(3) 0.02300(14) Uani 1 1 d . . .
F12 F 0.66483(7) 1.21607(7) 0.57058(4) 0.02948(16) Uani 1 1 d . . .
F13 F 0.75053(8) 1.34458(7) 0.68113(4) 0.03360(18) Uani 1 1 d . . .
F14 F 0.94052(8) 1.29732(7) 0.77159(4) 0.03427(18) Uani 1 1 d . . .
F15 F 1.04504(7) 1.13058(6) 0.75088(3) 0.02404(14) Uani 1 1 d . . .
O6 O 0.61524(6) 0.73856(6) 0.74787(3) 0.01284(13) Uani 1 1 d . . .
C51 C 0.56445(9) 0.64485(8) 0.76781(5) 0.01309(17) Uani 1 1 d . . .
C52 C 0.58501(9) 0.63218(9) 0.83315(5) 0.01534(18) Uani 1 1 d . . .
C53 C 0.54335(11) 0.53101(9) 0.85549(5) 0.0205(2) Uani 1 1 d . . .
H53 H 0.5611 0.5240 0.8994 0.025 Uiso 1 1 calc R . .
C54 C 0.47626(11) 0.44039(9) 0.81433(6) 0.0232(2) Uani 1 1 d . . .
H54 H 0.4515 0.3706 0.8295 0.028 Uiso 1 1 calc R . .
C55 C 0.44636(10) 0.45406(9) 0.75071(6) 0.0199(2) Uani 1 1 d . . .
H55 H 0.3971 0.3936 0.7224 0.024 Uiso 1 1 calc R . .
C56 C 0.48668(9) 0.55454(8) 0.72680(5) 0.01519(18) Uani 1 1 d . . .
C57 C 0.64909(9) 0.72818(9) 0.87930(5) 0.01470(18) Uani 1 1 d . . .
C58 C 0.74802(10) 0.72159(9) 0.92949(5) 0.01804(19) Uani 1 1 d . . .
C59 C 0.80672(10) 0.80910(11) 0.97381(5) 0.0225(2) Uani 1 1 d . . .
C60 C 0.76428(12) 0.90640(10) 0.97090(6) 0.0251(2) Uani 1 1 d . . .
C61 C 0.66377(12) 0.91556(9) 0.92309(6) 0.0220(2) Uani 1 1 d . . .
C62 C 0.60859(10) 0.82798(9) 0.87811(5) 0.01673(19) Uani 1 1 d . . .
C63 C 0.44066(9) 0.56202(8) 0.65816(5) 0.01475(18) Uani 1 1 d . . .
C64 C 0.44474(10) 0.47988(9) 0.61457(5) 0.01718(19) Uani 1 1 d . . .
C65 C 0.39356(10) 0.48032(9) 0.55087(5) 0.0194(2) Uani 1 1 d . . .
C66 C 0.33394(11) 0.56381(10) 0.52779(5) 0.0207(2) Uani 1 1 d . . .
C67 C 0.32944(10) 0.64805(9) 0.56928(5) 0.0190(2) Uani 1 1 d . . .
C68 C 0.38209(9) 0.64600(9) 0.63296(5) 0.01558(18) Uani 1 1 d . . .
F16 F 0.78923(7) 0.62641(6) 0.93652(3) 0.02387(14) Uani 1 1 d . . .
F17 F 0.90510(7) 0.79914(8) 1.01944(4) 0.03313(18) Uani 1 1 d . . .
F18 F 0.81939(9) 0.99106(7) 1.01398(4) 0.0391(2) Uani 1 1 d . . .
F19 F 0.61994(9) 1.00911(6) 0.92057(4) 0.03277(18) Uani 1 1 d . . .
F20 F 0.50989(6) 0.84062(6) 0.83333(3) 0.02130(13) Uani 1 1 d . . .
F21 F 0.50320(7) 0.39755(6) 0.63371(4) 0.02320(14) Uani 1 1 d . . .
F22 F 0.40255(7) 0.40047(6) 0.51096(4) 0.02623(15) Uani 1 1 d . . .
F23 F 0.28231(8) 0.56337(7) 0.46636(3) 0.03092(17) Uani 1 1 d . . .
F24 F 0.27295(7) 0.73039(7) 0.54765(3) 0.02732(15) Uani 1 1 d . . .
F25 F 0.37162(6) 0.72812(6) 0.67124(3) 0.01926(13) Uani 1 1 d . . .
C1S C 0.54010(15) 0.67375(14) 1.02348(7) 0.0405(4) Uani 1 1 d DU . .
H1S H 0.4803 0.6279 0.9904 0.049 Uiso 1 1 calc R . .
C2S C 0.52291(14) 0.77709(14) 1.04117(7) 0.0379(3) Uani 1 1 d DU . .
H2S H 0.4511 0.8018 1.0205 0.046 Uiso 1 1 calc R . .
C3S C 0.61080(13) 0.84420(12) 1.08908(7) 0.0332(3) Uani 1 1 d DU . .
H3S H 0.5998 0.9153 1.1011 0.040 Uiso 1 1 calc R . .
C4S C 0.71445(13) 0.80714(12) 1.11927(7) 0.0309(3) Uani 1 1 d DU . .
H4S H 0.7747 0.8529 1.1522 0.037 Uiso 1 1 calc R . .
C5S C 0.73085(14) 0.70389(12) 1.10184(7) 0.0332(3) Uani 1 1 d DU . .
H5S H 0.8020 0.6786 1.1229 0.040 Uiso 1 1 calc R . .
C6S C 0.64378(16) 0.63738(12) 1.05371(7) 0.0386(3) Uani 1 1 d DU . .
H6S H 0.6554 0.5666 1.0415 0.046 Uiso 1 1 calc R . .
C1T C 0.1888(4) 0.2742(3) 0.62204(16) 0.0385(8) Uani 0.710(8) 1 d PDU A 1
H1T H 0.2367 0.2471 0.6578 0.046 Uiso 0.710(8) 1 calc PR A 1
C2T C 0.1156(6) 0.3480(4) 0.6292(2) 0.0497(12) Uani 0.710(8) 1 d PDU A 1
H2T H 0.1150 0.3728 0.6700 0.060 Uiso 0.710(8) 1 calc PR A 1
C3T C 0.0432(5) 0.3859(4) 0.5769(3) 0.0612(12) Uani 0.710(8) 1 d PDU A 1
H3T H -0.0072 0.4360 0.5817 0.073 Uiso 0.710(8) 1 calc PR A 1
C4T C 0.0456(5) 0.3496(5) 0.5182(2) 0.0578(14) Uani 0.710(8) 1 d PDU A 1
H4T H -0.0048 0.3737 0.4822 0.069 Uiso 0.710(8) 1 calc PR A 1
C5T C 0.1202(4) 0.2787(4) 0.51112(14) 0.0459(11) Uani 0.710(8) 1 d PDU A 1
H5T H 0.1227 0.2559 0.4703 0.055 Uiso 0.710(8) 1 calc PR A 1
C6T C 0.1912(3) 0.2409(3) 0.5627(2) 0.0382(7) Uani 0.710(8) 1 d PDU A 1
H6T H 0.2421 0.1916 0.5575 0.046 Uiso 0.710(8) 1 calc PR A 1
C1U C 0.1341(11) 0.3186(10) 0.6350(5) 0.044(2) Uani 0.290(8) 1 d PDU A 2
H1U H 0.1552 0.3171 0.6794 0.052 Uiso 0.290(8) 1 calc PR A 2
C2U C 0.0479(9) 0.3751(7) 0.6051(6) 0.046(2) Uani 0.290(8) 1 d PDU A 2
H2U H 0.0093 0.4138 0.6290 0.055 Uiso 0.290(8) 1 calc PR A 2
C3U C 0.0160(8) 0.3770(7) 0.5406(6) 0.051(2) Uani 0.290(8) 1 d PDU A 2
H3U H -0.0444 0.4164 0.5206 0.062 Uiso 0.290(8) 1 calc PR A 2
C4U C 0.0716(13) 0.3218(11) 0.5050(4) 0.048(2) Uani 0.290(8) 1 d PDU A 2
H4U H 0.0517 0.3232 0.4607 0.057 Uiso 0.290(8) 1 calc PR A 2
C5U C 0.1554(9) 0.2657(7) 0.5359(7) 0.045(2) Uani 0.290(8) 1 d PDU A 2
H5U H 0.1928 0.2252 0.5121 0.054 Uiso 0.290(8) 1 calc PR A 2
C6U C 0.1890(8) 0.2644(9) 0.5998(7) 0.043(2) Uani 0.290(8) 1 d PDU A 2
H6U H 0.2504 0.2259 0.6195 0.052 Uiso 0.290(8) 1 calc PR A 2

loop_
_atom_site_aniso_label
_atom_site_aniso_U_11
_atom_site_aniso_U_22
_atom_site_aniso_U_33
_atom_site_aniso_U_23
_atom_site_aniso_U_13
_atom_site_aniso_U_12
C1 0.0151(4) 0.0151(4) 0.0223(5) -0.0051(4) 0.0067(4) 0.0007(4)
C2 0.0150(4) 0.0194(5) 0.0226(5) -0.0070(4) 0.0080(4) 0.0010(4)
Mo1 0.00985(4) 0.00981(4) 0.01226(4) 0.00026(3) 0.00346(3) 0.00236(3)
O1 0.0135(3) 0.0135(3) 0.0144(3) 0.0000(3) 0.0038(3) 0.0033(3)
O2 0.0213(4) 0.0167(4) 0.0200(4) -0.0062(3) -0.0019(3) 0.0060(3)
O3 0.0151(3) 0.0156(3) 0.0144(3) 0.0015(3) 0.0043(3) 0.0038(3)
O4 0.0204(4) 0.0279(4) 0.0133(3) -0.0032(3) -0.0010(3) 0.0083(3)
C3 0.0138(4) 0.0137(4) 0.0174(5) 0.0007(3) 0.0047(3) 0.0045(3)
C4 0.0123(4) 0.0134(4) 0.0165(4) 0.0015(3) 0.0034(3) 0.0030(3)
C5 0.0130(4) 0.0196(5) 0.0205(5) 0.0022(4) 0.0026(4) 0.0056(4)
C6 0.0209(5) 0.0192(5) 0.0280(6) 0.0066(4) 0.0071(4) 0.0099(4)
C7 0.0216(5) 0.0161(5) 0.0321(6) 0.0018(4) 0.0077(4) 0.0088(4)
C8 0.0174(5) 0.0195(5) 0.0204(5) -0.0009(4) 0.0057(4) 0.0079(4)
C9 0.0149(4) 0.0239(5) 0.0238(5) 0.0026(4) 0.0066(4) 0.0065(4)
C10 0.0145(4) 0.0135(4) 0.0133(4) -0.0003(3) 0.0045(3) 0.0025(3)
C11 0.0221(5) 0.0215(5) 0.0210(5) -0.0049(4) -0.0046(4) 0.0028(4)
C12 0.0128(4) 0.0125(4) 0.0141(4) 0.0000(3) 0.0021(3) -0.0005(3)
C13 0.0273(6) 0.0352(7) 0.0166(5) -0.0089(5) 0.0021(4) 0.0061(5)
N1 0.0139(4) 0.0122(4) 0.0168(4) 0.0012(3) 0.0054(3) 0.0037(3)
C21 0.0164(4) 0.0151(4) 0.0186(5) 0.0046(4) 0.0069(4) 0.0065(4)
C22 0.0176(5) 0.0173(5) 0.0205(5) 0.0056(4) 0.0052(4) 0.0050(4)
C23 0.0203(5) 0.0292(6) 0.0186(5) 0.0063(4) 0.0036(4) 0.0074(4)
C24 0.0317(6) 0.0333(7) 0.0240(6) 0.0145(5) 0.0093(5) 0.0195(5)
C25 0.0418(7) 0.0207(5) 0.0308(6) 0.0113(5) 0.0145(5) 0.0196(5)
C26 0.0306(6) 0.0167(5) 0.0227(5) 0.0033(4) 0.0094(4) 0.0107(4)
F1 0.0277(4) 0.0153(3) 0.0256(4) 0.0025(3) -0.0022(3) 0.0016(3)
F2 0.0296(4) 0.0401(5) 0.0219(4) 0.0049(3) -0.0044(3) 0.0056(3)
F3 0.0514(5) 0.0485(5) 0.0303(4) 0.0213(4) 0.0059(4) 0.0308(4)
F4 0.0777(7) 0.0228(4) 0.0421(5) 0.0121(4) 0.0130(5) 0.0297(4)
F5 0.0523(5) 0.0156(3) 0.0299(4) -0.0025(3) 0.0048(4) 0.0105(3)
O5 0.0137(3) 0.0134(3) 0.0151(3) 0.0006(3) 0.0064(3) 0.0016(2)
C31 0.0117(4) 0.0128(4) 0.0138(4) -0.0004(3) 0.0037(3) 0.0002(3)
C32 0.0118(4) 0.0151(4) 0.0164(4) 0.0000(3) 0.0038(3) 0.0019(3)
C33 0.0132(4) 0.0226(5) 0.0184(5) -0.0013(4) 0.0057(4) 0.0040(4)
C34 0.0163(5) 0.0286(6) 0.0156(5) 0.0010(4) 0.0067(4) 0.0036(4)
C35 0.0162(4) 0.0217(5) 0.0145(4) 0.0025(4) 0.0043(4) 0.0014(4)
C36 0.0129(4) 0.0146(4) 0.0143(4) 0.0004(3) 0.0031(3) 0.0014(3)
C37 0.0114(4) 0.0180(5) 0.0196(5) 0.0028(4) 0.0059(4) 0.0036(3)
C38 0.0155(5) 0.0214(5) 0.0259(5) 0.0022(4) 0.0078(4) 0.0066(4)
C39 0.0224(5) 0.0231(6) 0.0388(7) 0.0100(5) 0.0136(5) 0.0129(4)
C40 0.0197(5) 0.0377(7) 0.0300(6) 0.0170(5) 0.0100(5) 0.0148(5)
C41 0.0160(5) 0.0346(6) 0.0197(5) 0.0062(5) 0.0047(4) 0.0053(4)
C42 0.0145(4) 0.0215(5) 0.0200(5) 0.0034(4) 0.0054(4) 0.0030(4)
C43 0.0154(4) 0.0140(4) 0.0162(4) 0.0026(3) 0.0045(4) 0.0018(3)
C44 0.0156(4) 0.0178(5) 0.0164(5) 0.0032(4) 0.0034(4) 0.0011(4)
C45 0.0182(5) 0.0215(5) 0.0243(5) 0.0088(4) 0.0042(4) 0.0065(4)
C46 0.0261(6) 0.0172(5) 0.0314(6) 0.0047(4) 0.0091(5) 0.0091(4)
C47 0.0287(6) 0.0169(5) 0.0227(5) -0.0020(4) 0.0044(4) 0.0063(4)
C48 0.0197(5) 0.0162(5) 0.0180(5) 0.0013(4) 0.0017(4) 0.0047(4)
F6 0.0249(3) 0.0220(3) 0.0321(4) -0.0050(3) 0.0074(3) 0.0084(3)
F7 0.0423(5) 0.0265(4) 0.0563(6) 0.0129(4) 0.0183(4) 0.0225(4)
F8 0.0362(4) 0.0546(6) 0.0382(5) 0.0268(4) 0.0121(4) 0.0279(4)
F9 0.0270(4) 0.0489(5) 0.0183(3) 0.0048(3) 0.0006(3) 0.0071(3)
F10 0.0253(3) 0.0206(3) 0.0203(3) -0.0018(3) 0.0029(3) 0.0016(3)
F11 0.0209(3) 0.0287(4) 0.0164(3) 0.0001(3) 0.0009(2) 0.0037(3)
F12 0.0239(4) 0.0344(4) 0.0306(4) 0.0119(3) 0.0014(3) 0.0141(3)
F13 0.0378(4) 0.0228(4) 0.0448(5) 0.0028(3) 0.0106(4) 0.0180(3)
F14 0.0450(5) 0.0252(4) 0.0295(4) -0.0108(3) 0.0009(3) 0.0139(3)
F15 0.0253(3) 0.0222(3) 0.0199(3) -0.0029(3) -0.0042(3) 0.0082(3)
O6 0.0118(3) 0.0117(3) 0.0160(3) 0.0016(2) 0.0055(3) 0.0021(2)
C51 0.0118(4) 0.0125(4) 0.0164(4) 0.0015(3) 0.0056(3) 0.0033(3)
C52 0.0156(4) 0.0146(4) 0.0166(5) 0.0014(3) 0.0058(4) 0.0029(3)
C53 0.0252(5) 0.0184(5) 0.0202(5) 0.0049(4) 0.0107(4) 0.0032(4)
C54 0.0282(6) 0.0146(5) 0.0281(6) 0.0040(4) 0.0134(5) -0.0003(4)
C55 0.0195(5) 0.0143(5) 0.0250(5) -0.0007(4) 0.0084(4) -0.0012(4)
C56 0.0137(4) 0.0138(4) 0.0186(5) 0.0001(4) 0.0057(4) 0.0023(3)
C57 0.0154(4) 0.0164(4) 0.0131(4) 0.0027(3) 0.0054(3) 0.0029(3)
C58 0.0171(5) 0.0220(5) 0.0171(5) 0.0062(4) 0.0065(4) 0.0059(4)
C59 0.0176(5) 0.0316(6) 0.0149(5) 0.0044(4) 0.0012(4) 0.0009(4)
C60 0.0294(6) 0.0236(6) 0.0171(5) -0.0029(4) 0.0045(4) -0.0042(5)
C61 0.0301(6) 0.0166(5) 0.0203(5) 0.0006(4) 0.0087(4) 0.0045(4)
C62 0.0177(4) 0.0184(5) 0.0145(4) 0.0025(4) 0.0045(4) 0.0045(4)
C63 0.0111(4) 0.0135(4) 0.0189(5) -0.0018(3) 0.0048(3) 0.0002(3)
C64 0.0152(4) 0.0125(4) 0.0242(5) -0.0013(4) 0.0072(4) 0.0014(3)
C65 0.0204(5) 0.0152(5) 0.0225(5) -0.0061(4) 0.0097(4) -0.0010(4)
C66 0.0219(5) 0.0223(5) 0.0166(5) -0.0021(4) 0.0054(4) 0.0013(4)
C67 0.0181(5) 0.0195(5) 0.0201(5) -0.0002(4) 0.0052(4) 0.0057(4)
C68 0.0129(4) 0.0159(4) 0.0182(5) -0.0034(4) 0.0053(4) 0.0025(3)
F16 0.0243(3) 0.0278(4) 0.0245(3) 0.0111(3) 0.0086(3) 0.0137(3)
F17 0.0213(3) 0.0509(5) 0.0202(4) 0.0050(3) -0.0035(3) 0.0028(3)
F18 0.0498(5) 0.0303(4) 0.0245(4) -0.0097(3) 0.0007(4) -0.0086(4)
F19 0.0512(5) 0.0187(3) 0.0304(4) -0.0017(3) 0.0102(4) 0.0135(3)
F20 0.0210(3) 0.0249(3) 0.0192(3) 0.0029(3) 0.0028(3) 0.0112(3)
F21 0.0261(3) 0.0146(3) 0.0304(4) -0.0012(3) 0.0081(3) 0.0077(3)
F22 0.0347(4) 0.0190(3) 0.0260(4) -0.0091(3) 0.0134(3) 0.0021(3)
F23 0.0427(5) 0.0323(4) 0.0157(3) -0.0022(3) 0.0040(3) 0.0084(3)
F24 0.0338(4) 0.0296(4) 0.0213(3) 0.0022(3) 0.0038(3) 0.0181(3)
F25 0.0196(3) 0.0197(3) 0.0197(3) -0.0046(2) 0.0043(2) 0.0090(2)
C1S 0.0444(8) 0.0430(8) 0.0238(6) -0.0056(6) 0.0095(6) -0.0153(7)
C2S 0.0276(6) 0.0504(9) 0.0313(7) 0.0058(6) 0.0029(5) 0.0037(6)
C3S 0.0345(7) 0.0311(7) 0.0339(7) -0.0009(5) 0.0081(6) 0.0084(5)
C4S 0.0283(6) 0.0331(7) 0.0263(6) -0.0013(5) 0.0028(5) 0.0009(5)
C5S 0.0356(7) 0.0351(7) 0.0352(7) 0.0113(6) 0.0168(6) 0.0115(6)
C6S 0.0599(10) 0.0247(6) 0.0379(8) 0.0016(5) 0.0307(7) 0.0007(6)
C1T 0.0421(15) 0.0312(13) 0.0278(13) -0.0023(12) 0.0019(12) -0.0164(10)
C2T 0.057(3) 0.038(2) 0.047(2) -0.0143(16) 0.0194(18) -0.0125(16)
C3T 0.050(2) 0.0430(18) 0.083(4) -0.004(2) 0.010(2) 0.0013(14)
C4T 0.048(3) 0.047(3) 0.057(3) 0.010(2) -0.012(2) -0.0079(16)
C5T 0.047(2) 0.049(2) 0.0263(12) 0.0026(13) 0.0063(13) -0.0201(16)
C6T 0.0297(13) 0.0341(13) 0.0440(19) -0.0034(12) 0.0110(13) -0.0104(9)
C1U 0.037(4) 0.043(6) 0.038(3) 0.001(3) 0.009(2) -0.022(3)
C2U 0.034(3) 0.031(3) 0.072(5) -0.012(4) 0.027(4) -0.010(2)
C3U 0.035(4) 0.028(3) 0.076(6) -0.003(4) 0.000(4) -0.006(2)
C4U 0.050(6) 0.042(6) 0.034(3) -0.002(3) -0.001(3) -0.014(3)
C5U 0.040(5) 0.036(4) 0.059(5) -0.009(4) 0.024(4) -0.002(3)
C6U 0.026(3) 0.037(4) 0.062(5) 0.007(5) 0.006(4) 0.001(2)

loop_
_atom_type_symbol
_atom_type_description
_atom_type_scat_dispersion_real
_atom_type_scat_dispersion_imag
_atom_type_scat_source
C C 0.0033 0.0016 'International Tables Vol C Tables 4.2.6.8 and 6.1.1.4'
H H 0.0000 0.0000 'International Tables Vol C Tables 4.2.6.8 and 6.1.1.4'
N N 0.0061 0.0033 'International Tables Vol C Tables 4.2.6.8 and 6.1.1.4'
O O 0.0106 0.0060 'International Tables Vol C Tables 4.2.6.8 and 6.1.1.4'
F F 0.0171 0.0103 'International Tables Vol C Tables 4.2.6.8 and 6.1.1.4'
Mo Mo -1.6832 0.6857 'International Tables Vol C Tables 4.2.6.8 and 6.1.1.4'

loop_
_geom_angle_atom_site_label_1
_geom_angle_atom_site_label_2
_geom_angle_atom_site_label_3
_geom_angle
C2 C1 Mo1 71.45(6)
C2 C1 H1A 118.7(9)
Mo1 C1 H1A 108.1(9)
C2 C1 H1B 118.9(9)
Mo1 C1 H1B 112.6(9)
H1A C1 H1B 116.9(13)
C1 C2 Mo1 70.85(6)
C1 C2 H2A 120.4(9)
Mo1 C2 H2A 108.1(9)
C1 C2 H2B 119.0(9)
Mo1 C2 H2B 113.3(9)
H2A C2 H2B 115.3(13)
N1 Mo1 O5 99.06(4)
N1 Mo1 O6 99.87(4)
O5 Mo1 O6 148.94(3)
N1 Mo1 C1 95.73(4)
O5 Mo1 C1 120.68(4)
O6 Mo1 C1 81.53(3)
N1 Mo1 C2 95.21(4)
O5 Mo1 C2 83.75(4)
O6 Mo1 C2 118.59(4)
C1 Mo1 C2 37.70(4)
N1 Mo1 O1 98.52(4)
O5 Mo1 O1 73.81(3)
O6 Mo1 O1 79.21(3)
C1 Mo1 O1 157.71(4)
C2 Mo1 O1 155.23(4)
N1 Mo1 O3 178.92(4)
O5 Mo1 O3 81.91(3)
O6 Mo1 O3 79.44(3)
C1 Mo1 O3 83.35(4)
C2 Mo1 O3 84.41(4)
O1 Mo1 O3 82.20(3)
C10 O1 Mo1 142.12(7)
C10 O2 C11 116.49(9)
C12 O3 Mo1 142.03(7)
C12 O4 C13 116.46(9)
C4 C3 C10 131.05(9)
C4 C3 C8 107.01(9)
C10 C3 C8 121.58(9)
C3 C4 C12 129.76(9)
C3 C4 C5 106.87(9)
C12 C4 C5 123.15(9)
C4 C5 C6 106.42(9)
C4 C5 C9 97.95(8)
C6 C5 C9 98.89(9)
C4 C5 H5 116.9
C6 C5 H5 116.9
C9 C5 H5 116.9
C7 C6 C5 107.41(10)
C7 C6 H6 126.3
C5 C6 H6 126.3
C6 C7 C8 107.26(10)
C6 C7 H7 126.4
C8 C7 H7 126.4
C3 C8 C7 106.22(9)
C3 C8 C9 97.98(8)
C7 C8 C9 99.07(9)
C3 C8 H8 116.9
C7 C8 H8 116.9
C9 C8 H8 116.9
C5 C9 C8 92.66(8)
C5 C9 H9A 113.2
C8 C9 H9A 113.2
C5 C9 H9B 113.2
C8 C9 H9B 113.2
H9A C9 H9B 110.5
O1 C10 O2 121.97(9)
O1 C10 C3 127.47(9)
O2 C10 C3 110.54(9)
O2 C11 H11A 109.5
O2 C11 H11B 109.5
H11A C11 H11B 109.5
O2 C11 H11C 109.5
H11A C11 H11C 109.5
H11B C11 H11C 109.5
O3 C12 O4 121.27(10)
O3 C12 C4 126.79(9)
O4 C12 C4 111.94(9)
O4 C13 H13A 109.5
O4 C13 H13B 109.5
H13A C13 H13B 109.5
O4 C13 H13C 109.5
H13A C13 H13C 109.5
H13B C13 H13C 109.5
C21 N1 Mo1 174.71(8)
N1 C21 C22 120.83(9)
N1 C21 C26 121.39(10)
C22 C21 C26 117.77(10)
F1 C22 C23 119.44(10)
F1 C22 C21 119.07(9)
C23 C22 C21 121.49(10)
F2 C23 C24 119.92(11)
F2 C23 C22 120.75(11)
C24 C23 C22 119.34(12)
F3 C24 C23 119.57(13)
F3 C24 C25 119.93(12)
C23 C24 C25 120.51(11)
F4 C25 C26 120.51(13)
F4 C25 C24 119.56(12)
C26 C25 C24 119.92(11)
F5 C26 C25 119.96(11)
F5 C26 C21 119.06(10)
C25 C26 C21 120.97(12)
C31 O5 Mo1 132.22(6)
O5 C31 C32 122.80(9)
O5 C31 C36 119.77(9)
C32 C31 C36 117.39(9)
C33 C32 C31 120.08(10)
C33 C32 C37 119.04(9)
C31 C32 C37 120.71(9)
C34 C33 C32 121.32(10)
C34 C33 H33 119.3
C32 C33 H33 119.3
C33 C34 C35 119.03(10)
C33 C34 H34 120.5
C35 C34 H34 120.5
C34 C35 C36 120.64(10)
C34 C35 H35 119.7
C36 C35 H35 119.7
C35 C36 C31 120.64(10)
C35 C36 C43 119.57(9)
C31 C36 C43 119.46(9)
C38 C37 C42 115.66(10)
C38 C37 C32 123.47(10)
C42 C37 C32 120.61(10)
F6 C38 C39 117.24(11)
F6 C38 C37 120.01(10)
C39 C38 C37 122.75(11)
F7 C39 C40 120.04(12)
F7 C39 C38 120.26(12)
C40 C39 C38 119.70(11)
F8 C40 C39 120.57(12)
F8 C40 C41 119.96(13)
C39 C40 C41 119.47(11)
F9 C41 C40 119.72(11)
F9 C41 C42 120.41(12)
C40 C41 C42 119.87(12)
F10 C42 C41 117.55(10)
F10 C42 C37 119.88(10)
C41 C42 C37 122.48(11)
C44 C43 C48 115.28(10)
C44 C43 C36 124.14(10)
C48 C43 C36 120.31(9)
F11 C44 C45 117.17(10)
F11 C44 C43 119.96(10)
C45 C44 C43 122.87(10)
F12 C45 C46 119.90(11)
F12 C45 C44 120.12(11)
C46 C45 C44 119.99(10)
F13 C46 C45 120.50(11)
F13 C46 C47 120.53(12)
C45 C46 C47 118.95(11)
F14 C47 C46 120.07(11)
F14 C47 C48 119.89(11)
C46 C47 C48 120.01(11)
F15 C48 C47 117.13(10)
F15 C48 C43 119.86(10)
C47 C48 C43 122.88(10)
C51 O6 Mo1 127.08(6)
O6 C51 C56 123.32(9)
O6 C51 C52 120.07(9)
C56 C51 C52 116.59(9)
C53 C52 C51 121.32(10)
C53 C52 C57 118.45(10)
C51 C52 C57 120.22(9)
C54 C53 C52 120.86(11)
C54 C53 H53 119.6
C52 C53 H53 119.6
C55 C54 C53 118.55(10)
C55 C54 H54 120.7
C53 C54 H54 120.7
C54 C55 C56 121.91(10)
C54 C55 H55 119.0
C56 C55 H55 119.0
C55 C56 C51 120.23(10)
C55 C56 C63 116.92(9)
C51 C56 C63 122.81(9)
C58 C57 C62 115.47(10)
C58 C57 C52 122.08(10)
C62 C57 C52 122.27(9)
F16 C58 C59 117.36(10)
F16 C58 C57 119.75(10)
C59 C58 C57 122.89(11)
F17 C59 C60 120.20(11)
F17 C59 C58 119.96(11)
C60 C59 C58 119.84(11)
F18 C60 C59 120.35(12)
F18 C60 C61 120.31(12)
C59 C60 C61 119.34(11)
F19 C61 C60 119.87(11)
F19 C61 C62 120.31(11)
C60 C61 C62 119.82(11)
F20 C62 C61 117.33(10)
F20 C62 C57 120.07(10)
C61 C62 C57 122.57(10)
C68 C63 C64 115.32(10)
C68 C63 C56 122.64(9)
C64 C63 C56 121.86(10)
F21 C64 C65 117.00(10)
F21 C64 C63 120.08(10)
C65 C64 C63 122.89(10)
F22 C65 C66 119.57(11)
F22 C65 C64 120.33(10)
C66 C65 C64 120.09(10)
F23 C66 C65 120.28(10)
F23 C66 C67 120.77(11)
C65 C66 C67 118.95(11)
F24 C67 C66 119.80(10)
F24 C67 C68 120.39(10)
C66 C67 C68 119.81(10)
F25 C68 C67 117.20(9)
F25 C68 C63 119.85(9)
C67 C68 C63 122.92(10)
C6S C1S C2S 120.18(14)
C6S C1S H1S 119.9
C2S C1S H1S 119.9
C3S C2S C1S 119.81(15)
C3S C2S H2S 120.1
C1S C2S H2S 120.1
C4S C3S C2S 119.71(14)
C4S C3S H3S 120.1
C2S C3S H3S 120.1
C5S C4S C3S 120.33(13)
C5S C4S H4S 119.8
C3S C4S H4S 119.8
C4S C5S C6S 119.99(14)
C4S C5S H5S 120.0
C6S C5S H5S 120.0
C1S C6S C5S 119.99(14)
C1S C6S H6S 120.0
C5S C6S H6S 120.0
C6T C1T C2T 119.4(4)
C6T C1T H1T 120.3
C2T C1T H1T 120.3
C1T C2T C3T 120.4(4)
C1T C2T H2T 119.8
C3T C2T H2T 119.8
C4T C3T C2T 119.0(4)
C4T C3T H3T 120.5
C2T C3T H3T 120.5
C3T C4T C5T 120.6(4)
C3T C4T H4T 119.7
C5T C4T H4T 119.7
C6T C5T C4T 120.3(3)
C6T C5T H5T 119.8
C4T C5T H5T 119.8
C5T C6T C1T 120.2(3)
C5T C6T H6T 119.9
C1T C6T H6T 119.9
C6U C1U C2U 118.5(9)
C6U C1U H1U 120.8
C2U C1U H1U 120.8
C1U C2U C3U 121.1(8)
C1U C2U H2U 119.4
C3U C2U H2U 119.4
C4U C3U C2U 120.3(9)
C4U C3U H3U 119.9
C2U C3U H3U 119.9
C5U C4U C3U 117.3(8)
C5U C4U H4U 121.4
C3U C4U H4U 121.4
C4U C5U C6U 123.0(7)
C4U C5U H5U 118.5
C6U C5U H5U 118.5
C1U C6U C5U 119.8(8)
C1U C6U H6U 120.1
C5U C6U H6U 120.1

loop_
_geom_bond_atom_site_label_1
_geom_bond_atom_site_label_2
_geom_bond_distance
C1 C2 1.4161(15)
C1 Mo1 2.1876(11)
C1 H1A 0.943(12)
C1 H1B 0.954(12)
C2 Mo1 2.1954(11)
C2 H2A 0.960(12)
C2 H2B 0.975(12)
Mo1 N1 1.7290(9)
Mo1 O5 2.0664(7)
Mo1 O6 2.1041(7)
Mo1 O1 2.1983(8)
Mo1 O3 2.2198(8)
O1 C10 1.2221(12)
O2 C10 1.3214(12)
O2 C11 1.4609(14)
O3 C12 1.2256(13)
O4 C12 1.3240(13)
O4 C13 1.4581(14)
C3 C4 1.3486(14)
C3 C10 1.4772(14)
C3 C8 1.5387(14)
C4 C12 1.4659(14)
C4 C5 1.5390(14)
C5 C6 1.5412(16)
C5 C9 1.5512(16)
C5 H5 1.0000
C6 C7 1.3275(18)
C6 H6 0.9500
C7 C8 1.5389(16)
C7 H7 0.9500
C8 C9 1.5531(16)
C8 H8 1.0000
C9 H9A 0.9900
C9 H9B 0.9900
C11 H11A 0.9800
C11 H11B 0.9800
C11 H11C 0.9800
C13 H13A 0.9800
C13 H13B 0.9800
C13 H13C 0.9800
N1 C21 1.3698(13)
C21 C22 1.3982(16)
C21 C26 1.3995(15)
C22 F1 1.3345(13)
C22 C23 1.3843(15)
C23 F2 1.3355(15)
C23 C24 1.3825(18)
C24 F3 1.3341(14)
C24 C25 1.383(2)
C25 F4 1.3386(14)
C25 C26 1.3820(17)
C26 F5 1.3345(15)
O5 C31 1.3248(12)
C31 C32 1.4158(14)
C31 C36 1.4192(14)
C32 C33 1.3972(14)
C32 C37 1.4842(15)
C33 C34 1.3884(16)
C33 H33 0.9500
C34 C35 1.3912(16)
C34 H34 0.9500
C35 C36 1.3964(14)
C35 H35 0.9500
C36 C43 1.4816(15)
C37 C38 1.3935(15)
C37 C42 1.3970(16)
C38 F6 1.3475(14)
C38 C39 1.3864(17)
C39 F7 1.3414(15)
C39 C40 1.378(2)
C40 F8 1.3388(14)
C40 C41 1.3822(19)
C41 F9 1.3409(15)
C41 C42 1.3847(16)
C42 F10 1.3378(13)
C43 C44 1.3913(15)
C43 C48 1.3966(15)
C44 F11 1.3479(13)
C44 C45 1.3867(16)
C45 F12 1.3394(13)
C45 C46 1.3810(18)
C46 F13 1.3348(13)
C46 C47 1.3822(17)
C47 F14 1.3424(14)
C47 C48 1.3827(16)
C48 F15 1.3398(13)
O6 C51 1.3299(12)
C51 C56 1.4199(14)
C51 C52 1.4213(14)
C52 C53 1.3959(15)
C52 C57 1.4846(15)
C53 C54 1.3895(17)
C53 H53 0.9500
C54 C55 1.3832(17)
C54 H54 0.9500
C55 C56 1.4011(15)
C55 H55 0.9500
C56 C63 1.4861(15)
C57 C58 1.3924(15)
C57 C62 1.3949(15)
C58 F16 1.3449(13)
C58 C59 1.3813(17)
C59 F17 1.3420(13)
C59 C60 1.3758(19)
C60 F18 1.3361(14)
C60 C61 1.3821(18)
C61 F19 1.3414(14)
C61 C62 1.3844(16)
C62 F20 1.3440(12)
C63 C68 1.3929(15)
C63 C64 1.3971(14)
C64 F21 1.3419(13)
C64 C65 1.3818(16)
C65 F22 1.3431(12)
C65 C66 1.3816(17)
C66 F23 1.3359(13)
C66 C67 1.3866(16)
C67 F24 1.3416(13)
C67 C68 1.3868(15)
C68 F25 1.3472(12)
C1S C6S 1.378(3)
C1S C2S 1.387(2)
C1S H1S 0.9500
C2S C3S 1.386(2)
C2S H2S 0.9500
C3S C4S 1.382(2)
C3S H3S 0.9500
C4S C5S 1.381(2)
C4S H4S 0.9500
C5S C6S 1.382(2)
C5S H5S 0.9500
C6S H6S 0.9500
C1T C6T 1.375(4)
C1T C2T 1.390(5)
C1T H1T 0.9500
C2T C3T 1.390(6)
C2T H2T 0.9500
C3T C4T 1.374(6)
C3T H3T 0.9500
C4T C5T 1.374(6)
C4T H4T 0.9500
C5T C6T 1.373(4)
C5T H5T 0.9500
C6T H6T 0.9500
C1U C6U 1.363(10)
C1U C2U 1.367(10)
C1U H1U 0.9500
C2U C3U 1.382(10)
C2U H2U 0.9500
C3U C4U 1.379(10)
C3U H3U 0.9500
C4U C5U 1.351(10)
C4U H4U 0.9500
C5U C6U 1.368(10)
C5U H5U 0.9500
C6U H6U 0.9500
